data_2239080
loop_
_publ_author_name
'Govindan, E.'
'Yuvaraj, P. S.'
'Reddy, B. S. R.'
'Bangaru Sudarsan Alwar, S.'
'SubbiahPandi, A.'

_publ_section_title
;
 (4<i>S</i>)-3-Methyl-5,6,7,8-tetrahydro-4<i>H</i>-spiro[[1,2]oxazolo[5,4-<i>b</i>]quinoline-4,3'-indole]-2',5-dione
;
_journal_coeditor_code SU2673
_journal_issue 2
_journal_name_full 'Acta Crystallographica Section E'
_journal_page_first o168
_journal_paper_doi 10.1107/S1600536814000130
_journal_volume 70
_journal_year 2014
_chemical_formula_iupac 'C18 H15 N3 O3'
_chemical_formula_moiety 'C18 H15 N3 O3'
_chemical_formula_sum 'C18 H15 N3 O3'
_chemical_formula_weight 321.33
_chemical_name_systematic
(4<i>S</i>)-3-Methyl-5,6,7,8-tetrahydro-4<i>H</i>-spiro[[1,2]oxazolo[5,4-<i>b</i>]quinoline-4,3'-indole]-2',5-dione
_space_group_IT_number 14
_symmetry_cell_setting monoclinic
_symmetry_space_group_name_Hall '-P 2ybc'
_symmetry_space_group_name_H-M 'P 1 21/c 1'
_atom_sites_solution_hydrogens geom
_atom_sites_solution_primary direct
_atom_sites_solution_secondary difmap
_audit_creation_method SHELXL-97
_cell_angle_alpha 90.00
_cell_angle_beta 111.6020(10)
_cell_angle_gamma 90.00
_cell_formula_units_Z 4
_cell_length_a 10.9160(3)
_cell_length_b 11.9027(3)
_cell_length_c 12.4848(4)
_cell_measurement_reflns_used 3088
_cell_measurement_temperature 293(2)
_cell_measurement_theta_max 28.42
_cell_measurement_theta_min 2.01
_cell_volume 1508.21(7)
_computing_cell_refinement '<i>SAINT</i> (Bruker, 2008)'
_computing_data_collection '<i>APEX2</i> (Bruker, 2008)'
_computing_data_reduction '<i>SAINT</i> (Bruker, 2008)'
_computing_molecular_graphics '<i>PLATON</i> (Spek, 2009)'
_computing_publication_material '<i>SHELXL97</i> (Sheldrick, 2008) and <i>PLATON</i> (Spek, 2009)'
_computing_structure_refinement '<i>SHELXL97</i> (Sheldrick, 2008)'
_computing_structure_solution '<i>SHELXS97</i> (Sheldrick, 2008)'
_diffrn_ambient_temperature 293(2)
_diffrn_measured_fraction_theta_full 0.995
_diffrn_measured_fraction_theta_max 0.995
_diffrn_measurement_device_type 'Bruker SMART APEXII CCD'
_diffrn_measurement_method '\w and \f scans'
_diffrn_radiation_monochromator graphite
_diffrn_radiation_source 'fine-focus sealed tube'
_diffrn_radiation_type MoK\a
_diffrn_radiation_wavelength 0.71073
_diffrn_reflns_av_R_equivalents 0.0203
_diffrn_reflns_av_sigmaI/netI 0.0173
_diffrn_reflns_limit_h_max 14
_diffrn_reflns_limit_h_min -14
_diffrn_reflns_limit_k_max 15
_diffrn_reflns_limit_k_min -15
_diffrn_reflns_limit_l_max 15
_diffrn_reflns_limit_l_min -16
_diffrn_reflns_number 14019
_diffrn_reflns_theta_full 28.42
_diffrn_reflns_theta_max 28.42
_diffrn_reflns_theta_min 2.01
_exptl_absorpt_coefficient_mu 0.099
_exptl_absorpt_correction_T_max 0.982
_exptl_absorpt_correction_T_min 0.979
_exptl_absorpt_correction_type multi-scan
_exptl_absorpt_process_details '(SADABS; Bruker, 2008)'
_exptl_crystal_colour colourless
_exptl_crystal_density_diffrn 1.415
_exptl_crystal_density_method 'not measured'
_exptl_crystal_description block
_exptl_crystal_F_000 672
_exptl_crystal_size_max 0.21
_exptl_crystal_size_mid 0.19
_exptl_crystal_size_min 0.18
_refine_diff_density_max 0.727
_refine_diff_density_min -0.351
_refine_ls_extinction_method none
_refine_ls_goodness_of_fit_ref 1.035
_refine_ls_hydrogen_treatment constr
_refine_ls_matrix_type full
_refine_ls_number_parameters 218
_refine_ls_number_reflns 3772
_refine_ls_number_restraints 0
_refine_ls_restrained_S_all 1.035
_refine_ls_R_factor_all 0.0566
_refine_ls_R_factor_gt 0.0467
_refine_ls_shift/su_max 0.000
_refine_ls_shift/su_mean 0.000
_refine_ls_structure_factor_coef Fsqd
_refine_ls_weighting_details 'calc w=1/[\s^2^(Fo^2^)+(0.0670P)^2^+0.5984P] where P=(Fo^2^+2Fc^2^)/3'
_refine_ls_weighting_scheme calc
_refine_ls_wR_factor_gt 0.1266
_refine_ls_wR_factor_ref 0.1355
_reflns_number_gt 3088
_reflns_number_total 3772
_reflns_threshold_expression I>2\s(I)
_cod_data_source_file su2673sup1.cif
_cod_data_source_block I
_cod_original_sg_symbol_H-M 'P 21/c'
_cod_database_code 2239080
_cod_database_fobs_code 2239080

loop_
_symmetry_equiv_pos_as_xyz
'x, y, z'
'-x, y+1/2, -z+1/2'
'-x, -y, -z'
'x, -y-1/2, z-1/2'

loop_
_atom_site_type_symbol
_atom_site_label
_atom_site_fract_x
_atom_site_fract_y
_atom_site_fract_z
_atom_site_U_iso_or_equiv
_atom_site_adp_type
_atom_site_calc_flag
_atom_site_refinement_flags
_atom_site_occupancy
_atom_site_symmetry_multiplicity
C C1 0.75216(16) 1.11349(13) 0.22069(13) 0.0379(3) Uani d . 1 1
C C2 0.78149(13) 1.02411(12) 0.30195(12) 0.0305(3) Uani d . 1 1
C C3 0.90595(14) 0.99600(13) 0.31647(13) 0.0352(3) Uani d . 1 1
C C4 0.91557(13) 0.84446(12) 0.43585(12) 0.0318(3) Uani d . 1 1
C C5 0.99809(15) 0.74920(14) 0.50327(15) 0.0404(3) Uani d . 1 1
H H5A 1.0527 0.7208 0.4631 0.048 Uiso calc R 1 1
H H5B 1.0559 0.7765 0.5780 0.048 Uiso calc R 1 1
C C6 0.9153(2) 0.65604(17) 0.5196(2) 0.0634(6) Uani d . 1 1
H H6A 0.9715 0.6024 0.5742 0.076 Uiso calc R 1 1
H H6B 0.8730 0.6175 0.4468 0.076 Uiso calc R 1 1
C C7 0.8122(2) 0.69692(18) 0.5624(2) 0.0632(6) Uani d . 1 1
H H7A 0.8541 0.7163 0.6432 0.076 Uiso calc R 1 1
H H7B 0.7508 0.6362 0.5565 0.076 Uiso calc R 1 1
C C8 0.73613(14) 0.79727(13) 0.49828(13) 0.0356(3) Uani d . 1 1
C C9 0.78951(13) 0.86471(11) 0.42928(12) 0.0297(3) Uani d . 1 1
C C10 0.70456(12) 0.96318(11) 0.36267(11) 0.0281(3) Uani d . 1 1
C C11 0.56686(13) 0.93371(12) 0.27954(12) 0.0309(3) Uani d . 1 1
C C12 0.52498(16) 0.86478(14) 0.18423(13) 0.0395(3) Uani d . 1 1
H H12 0.5849 0.8222 0.1644 0.047 Uiso calc R 1 1
C C13 0.39008(18) 0.86039(15) 0.11791(15) 0.0477(4) Uani d . 1 1
H H13 0.3598 0.8141 0.0535 0.057 Uiso calc R 1 1
C C14 0.30162(17) 0.92411(16) 0.14721(16) 0.0501(4) Uani d . 1 1
H H14 0.2125 0.9201 0.1017 0.060 Uiso calc R 1 1
C C15 0.34238(15) 0.99406(15) 0.24296(15) 0.0433(4) Uani d . 1 1
H H15 0.2825 1.0366 0.2628 0.052 Uiso calc R 1 1
C C16 0.47563(13) 0.99759(12) 0.30727(12) 0.0320(3) Uani d . 1 1
C C17 0.67211(13) 1.04533(11) 0.44623(12) 0.0294(3) Uani d . 1 1
C C18 0.62743(19) 1.17717(16) 0.16867(16) 0.0501(4) Uani d . 1 1
H H18A 0.6439 1.2452 0.1349 0.075 Uiso calc R 1 1
H H18B 0.5932 1.1953 0.2272 0.075 Uiso calc R 1 1
H H18C 0.5644 1.1322 0.1102 0.075 Uiso calc R 1 1
N N1 0.85270(15) 1.13783(13) 0.19114(13) 0.0492(4) Uani d . 1 1
N N2 0.97711(12) 0.91031(12) 0.38120(12) 0.0402(3) Uani d . 1 1
H H2 1.0571 0.8979 0.3876 0.048 Uiso calc R 1 1
N N3 0.54091(11) 1.06336(10) 0.40459(10) 0.0328(3) Uani d . 1 1
H H3 0.5020 1.1098 0.4343 0.039 Uiso calc R 1 1
O O1 0.95520(11) 1.05973(11) 0.25399(11) 0.0477(3) Uani d . 1 1
O O2 0.63136(11) 0.82301(10) 0.50785(11) 0.0443(3) Uani d . 1 1
O O3 0.75076(10) 1.08902(10) 0.53253(9) 0.0400(3) Uani d . 1 1

loop_
_atom_site_aniso_label
_atom_site_aniso_U_11
_atom_site_aniso_U_22
_atom_site_aniso_U_33
_atom_site_aniso_U_12
_atom_site_aniso_U_13
_atom_site_aniso_U_23
C1 0.0425(8) 0.0408(8) 0.0340(7) -0.0003(6) 0.0181(6) 0.0004(6)
C2 0.0302(6) 0.0326(7) 0.0325(7) -0.0004(5) 0.0159(5) -0.0017(5)
C3 0.0315(7) 0.0414(8) 0.0382(7) -0.0035(6) 0.0193(6) -0.0007(6)
C4 0.0270(6) 0.0347(7) 0.0361(7) 0.0020(5) 0.0144(5) -0.0035(5)
C5 0.0308(7) 0.0422(8) 0.0499(8) 0.0099(6) 0.0168(6) 0.0033(7)
C6 0.0460(10) 0.0454(10) 0.1040(17) 0.0139(8) 0.0338(11) 0.0199(10)
C7 0.0557(11) 0.0594(12) 0.0914(15) 0.0243(9) 0.0471(11) 0.0374(11)
C8 0.0330(7) 0.0350(7) 0.0446(8) 0.0048(6) 0.0210(6) 0.0029(6)
C9 0.0262(6) 0.0303(7) 0.0354(7) 0.0025(5) 0.0147(5) -0.0007(5)
C10 0.0242(6) 0.0308(7) 0.0325(6) 0.0012(5) 0.0142(5) -0.0018(5)
C11 0.0275(6) 0.0319(7) 0.0344(7) 0.0000(5) 0.0129(5) 0.0006(5)
C12 0.0408(8) 0.0411(8) 0.0394(8) -0.0027(6) 0.0180(6) -0.0054(6)
C13 0.0473(9) 0.0492(10) 0.0402(8) -0.0090(7) 0.0084(7) -0.0073(7)
C14 0.0316(8) 0.0535(10) 0.0532(10) -0.0037(7) 0.0016(7) -0.0006(8)
C15 0.0274(7) 0.0456(9) 0.0536(9) 0.0042(6) 0.0110(7) 0.0004(7)
C16 0.0267(6) 0.0332(7) 0.0368(7) 0.0010(5) 0.0124(5) 0.0012(5)
C17 0.0265(6) 0.0306(7) 0.0341(7) 0.0019(5) 0.0147(5) -0.0004(5)
C18 0.0540(10) 0.0531(10) 0.0483(9) 0.0138(8) 0.0247(8) 0.0146(8)
N1 0.0489(8) 0.0562(9) 0.0500(8) 0.0036(7) 0.0271(7) 0.0130(7)
N2 0.0259(6) 0.0485(8) 0.0521(8) 0.0051(5) 0.0212(6) 0.0070(6)
N3 0.0265(6) 0.0345(6) 0.0402(6) 0.0047(4) 0.0155(5) -0.0044(5)
O1 0.0399(6) 0.0584(7) 0.0549(7) 0.0002(5) 0.0293(5) 0.0115(6)
O2 0.0385(6) 0.0459(6) 0.0609(7) 0.0082(5) 0.0328(6) 0.0084(5)
O3 0.0289(5) 0.0498(6) 0.0411(6) -0.0005(4) 0.0125(4) -0.0127(5)

loop_
_atom_type_symbol
_atom_type_description
_atom_type_scat_dispersion_real
_atom_type_scat_dispersion_imag
_atom_type_scat_source
C C 0.0033 0.0016 'International Tables Vol C Tables 4.2.6.8 and 6.1.1.4'
H H 0.0000 0.0000 'International Tables Vol C Tables 4.2.6.8 and 6.1.1.4'
N N 0.0061 0.0033 'International Tables Vol C Tables 4.2.6.8 and 6.1.1.4'
O O 0.0106 0.0060 'International Tables Vol C Tables 4.2.6.8 and 6.1.1.4'

loop_
_geom_angle_atom_site_label_1
_geom_angle_atom_site_label_2
_geom_angle_atom_site_label_3
_geom_angle
N1 C1 C2 111.93(14)
N1 C1 C18 119.47(14)
C2 C1 C18 128.59(14)
C3 C2 C1 103.48(13)
C3 C2 C10 122.29(13)
C1 C2 C10 134.21(13)
O1 C3 C2 112.58(14)
O1 C3 N2 120.71(13)
C2 C3 N2 126.63(13)
N2 C4 C9 122.47(13)
N2 C4 C5 114.19(12)
C9 C4 C5 123.34(13)
C6 C5 C4 111.73(13)
C6 C5 H5A 109.3
C4 C5 H5A 109.3
C6 C5 H5B 109.3
C4 C5 H5B 109.3
H5A C5 H5B 107.9
C5 C6 C7 112.39(17)
C5 C6 H6A 109.1
C7 C6 H6A 109.1
C5 C6 H6B 109.1
C7 C6 H6B 109.1
H6A C6 H6B 107.9
C6 C7 C8 114.14(16)
C6 C7 H7A 108.7
C8 C7 H7A 108.7
C6 C7 H7B 108.7
C8 C7 H7B 108.7
H7A C7 H7B 107.6
O2 C8 C9 120.75(13)
O2 C8 C7 119.74(14)
C9 C8 C7 119.47(13)
C4 C9 C8 118.85(13)
C4 C9 C10 124.05(12)
C8 C9 C10 116.77(11)
C2 C10 C11 111.19(11)
C2 C10 C9 107.60(10)
C11 C10 C9 116.23(11)
C2 C10 C17 109.86(11)
C11 C10 C17 100.95(10)
C9 C10 C17 110.86(11)
C12 C11 C16 119.94(13)
C12 C11 C10 131.11(13)
C16 C11 C10 108.77(12)
C11 C12 C13 118.39(15)
C11 C12 H12 120.8
C13 C12 H12 120.8
C14 C13 C12 120.63(16)
C14 C13 H13 119.7
C12 C13 H13 119.7
C13 C14 C15 121.62(15)
C13 C14 H14 119.2
C15 C14 H14 119.2
C16 C15 C14 117.02(15)
C16 C15 H15 121.5
C14 C15 H15 121.5
C15 C16 C11 122.38(14)
C15 C16 N3 127.81(13)
C11 C16 N3 109.79(12)
O3 C17 N3 125.10(13)
O3 C17 C10 126.70(12)
N3 C17 C10 108.16(11)
C1 C18 H18A 109.5
C1 C18 H18B 109.5
H18A C18 H18B 109.5
C1 C18 H18C 109.5
H18A C18 H18C 109.5
H18B C18 H18C 109.5
C1 N1 O1 105.43(12)
C3 N2 C4 116.76(12)
C3 N2 H2 121.6
C4 N2 H2 121.6
C17 N3 C16 112.00(11)
C17 N3 H3 124.0
C16 N3 H3 124.0
C3 O1 N1 106.57(11)

loop_
_geom_bond_atom_site_label_1
_geom_bond_atom_site_label_2
_geom_bond_distance
C1 N1 1.312(2)
C1 C2 1.423(2)
C1 C18 1.483(2)
C2 C3 1.3451(19)
C2 C10 1.5082(18)
C3 O1 1.3348(17)
C3 N2 1.355(2)
C4 N2 1.3668(19)
C4 C9 1.3695(18)
C4 C5 1.499(2)
C5 C6 1.491(3)
C5 H5A 0.9700
C5 H5B 0.9700
C6 C7 1.494(3)
C6 H6A 0.9700
C6 H6B 0.9700
C7 C8 1.506(2)
C7 H7A 0.9700
C7 H7B 0.9700
C8 O2 1.2315(17)
C8 C9 1.448(2)
C9 C10 1.5354(19)
C10 C11 1.5201(18)
C10 C17 1.5628(18)
C11 C12 1.377(2)
C11 C16 1.3941(19)
C12 C13 1.400(2)
C12 H12 0.9300
C13 C14 1.379(3)
C13 H13 0.9300
C14 C15 1.389(3)
C14 H14 0.9300
C15 C16 1.379(2)
C15 H15 0.9300
C16 N3 1.3998(19)
C17 O3 1.2195(17)
C17 N3 1.3487(17)
C18 H18A 0.9600
C18 H18B 0.9600
C18 H18C 0.9600
N1 O1 1.4440(19)
N2 H2 0.8600
N3 H3 0.8600

loop_
_geom_hbond_atom_site_label_D
_geom_hbond_atom_site_label_H
_geom_hbond_atom_site_label_A
_geom_hbond_site_symmetry_A
_geom_hbond_distance_DH
_geom_hbond_distance_HA
_geom_hbond_distance_DA
_geom_hbond_angle_DHA
N2 H2 O3 3_776 0.86 1.97 2.7620(16) 153
N3 H3 O2 3_676 0.86 2.01 2.8415(16) 161

loop_
_geom_torsion_atom_site_label_1
_geom_torsion_atom_site_label_2
_geom_torsion_atom_site_label_3
_geom_torsion_atom_site_label_4
_geom_torsion
N1 C1 C2 C3 -1.17(18)
C18 C1 C2 C3 178.32(17)
N1 C1 C2 C10 -179.41(15)
C18 C1 C2 C10 0.1(3)
C1 C2 C3 O1 0.85(17)
C10 C2 C3 O1 179.36(12)
C1 C2 C3 N2 -176.02(15)
C10 C2 C3 N2 2.5(2)
N2 C4 C5 C6 -156.45(16)
C9 C4 C5 C6 23.7(2)
C4 C5 C6 C7 -49.1(2)
C5 C6 C7 C8 47.0(3)
C6 C7 C8 O2 164.00(19)
C6 C7 C8 C9 -18.2(3)
N2 C4 C9 C8 -174.34(13)
C5 C4 C9 C8 5.5(2)
N2 C4 C9 C10 -1.1(2)
C5 C4 C9 C10 178.73(13)
O2 C8 C9 C4 169.38(15)
C7 C8 C9 C4 -8.4(2)
O2 C8 C9 C10 -4.4(2)
C7 C8 C9 C10 177.81(16)
C3 C2 C10 C11 -132.98(14)
C1 C2 C10 C11 45.0(2)
C3 C2 C10 C9 -4.65(18)
C1 C2 C10 C9 173.33(15)
C3 C2 C10 C17 116.13(15)
C1 C2 C10 C17 -65.9(2)
C4 C9 C10 C2 4.05(18)
C8 C9 C10 C2 177.46(12)
C4 C9 C10 C11 129.43(14)
C8 C9 C10 C11 -57.17(16)
C4 C9 C10 C17 -116.09(15)
C8 C9 C10 C17 57.31(16)
C2 C10 C11 C12 63.2(2)
C9 C10 C11 C12 -60.3(2)
C17 C10 C11 C12 179.74(15)
C2 C10 C11 C16 -111.75(13)
C9 C10 C11 C16 124.72(13)
C17 C10 C11 C16 4.74(14)
C16 C11 C12 C13 -0.5(2)
C10 C11 C12 C13 -175.05(15)
C11 C12 C13 C14 0.3(3)
C12 C13 C14 C15 -0.3(3)
C13 C14 C15 C16 0.4(3)
C14 C15 C16 C11 -0.6(2)
C14 C15 C16 N3 177.92(15)
C12 C11 C16 C15 0.7(2)
C10 C11 C16 C15 176.31(14)
C12 C11 C16 N3 -178.08(13)
C10 C11 C16 N3 -2.43(16)
C2 C10 C17 O3 -66.12(18)
C11 C10 C17 O3 176.41(14)
C9 C10 C17 O3 52.67(19)
C2 C10 C17 N3 111.85(13)
C11 C10 C17 N3 -5.62(14)
C9 C10 C17 N3 -129.36(12)
C2 C1 N1 O1 1.00(18)
C18 C1 N1 O1 -178.54(15)
O1 C3 N2 C4 -175.45(13)
C2 C3 N2 C4 1.2(2)
C9 C4 N2 C3 -1.9(2)
C5 C4 N2 C3 178.32(14)
O3 C17 N3 C16 -177.34(14)
C10 C17 N3 C16 4.65(16)
C15 C16 N3 C17 179.84(15)
C11 C16 N3 C17 -1.51(17)
C2 C3 O1 N1 -0.29(17)
N2 C3 O1 N1 176.78(14)
C1 N1 O1 C3 -0.45(17)
